data_1554233
loop_
_publ_author_name
'Fang, Manman'
'Yang, Jie'
'Xiang, Xueqin'
'Xie, Yujun'
'Dong, Yongqiang'
'Peng, Qian'
'Li, Qianqian'
'Li, Zhen'

_publ_section_title
;
 Unexpected room-temperature phosphorescence from a non-aromatic, low
 molecular weight, pure organic molecule through the intermolecular
 hydrogen bond
;
_journal_issue 11
_journal_name_full 'Materials Chemistry Frontiers'
_journal_page_first 2124
_journal_paper_doi 10.1039/C8QM00396C
_journal_volume 2
_journal_year 2018
_chemical_formula_moiety '0.5(C6 H6 N2 O4)'
_chemical_formula_sum 'C3 H3 N O2'
_chemical_formula_weight 85.06
_space_group_crystal_system orthorhombic
_space_group_IT_number 62
_space_group_name_Hall '-P 2ac 2n'
_space_group_name_H-M_alt 'P n m a'
_atom_sites_solution_hydrogens mixed
_audit_creation_date 2018-03-05
_audit_creation_method
;
Olex2 1.2
(compiled 2017.02.23 svn.r3390 for OlexSys, GUI svn.r5324)
;
_audit_update_record
;
2018-03-26 deposited with the CCDC.
2018-09-18 downloaded from the CCDC.
;
_cell_angle_alpha 90
_cell_angle_beta 90
_cell_angle_gamma 90
_cell_formula_units_Z 4
_cell_length_a 7.297(4)
_cell_length_b 6.045(3)
_cell_length_c 8.354(4)
_cell_measurement_reflns_used 1670
_cell_measurement_temperature 298(2)
_cell_measurement_theta_max 32.04
_cell_measurement_theta_min 3.37
_cell_volume 368.5(3)
_computing_cell_refinement 'Bruker SAINT'
_computing_data_collection 'Bruker APEX2'
_computing_data_reduction 'Bruker SAINT'
_computing_molecular_graphics 'Olex2 (Dolomanov et al., 2009)'
_computing_publication_material 'Olex2 (Dolomanov et al., 2009)'
_computing_structure_refinement 'ShelXL (Sheldrick, 2015)'
_diffrn_ambient_temperature 298(2)
_diffrn_measured_fraction_theta_full 0.997
_diffrn_measured_fraction_theta_max 0.998
_diffrn_measurement_device_type 'Bruker APEX-II CCD'
_diffrn_radiation_type MoK\a
_diffrn_radiation_wavelength 0.71073
_diffrn_reflns_av_R_equivalents 0.0210
_diffrn_reflns_av_unetI/netI 0.0151
_diffrn_reflns_Laue_measured_fraction_full 0.997
_diffrn_reflns_Laue_measured_fraction_max 0.998
_diffrn_reflns_limit_h_max 10
_diffrn_reflns_limit_h_min -10
_diffrn_reflns_limit_k_max 7
_diffrn_reflns_limit_k_min -8
_diffrn_reflns_limit_l_max 11
_diffrn_reflns_limit_l_min -11
_diffrn_reflns_number 3486
_diffrn_reflns_point_group_measured_fraction_full 0.997
_diffrn_reflns_point_group_measured_fraction_max 0.998
_diffrn_reflns_theta_full 25.242
_diffrn_reflns_theta_max 29.983
_diffrn_reflns_theta_min 3.708
_exptl_absorpt_coefficient_mu 0.131
_exptl_absorpt_correction_T_max 0.9742
_exptl_absorpt_correction_T_min 0.9617
_exptl_absorpt_correction_type multi-scan
_exptl_crystal_colour colorless
_exptl_crystal_density_diffrn 1.533
_exptl_crystal_description block
_exptl_crystal_F_000 176
_exptl_crystal_size_max 0.3
_exptl_crystal_size_mid 0.2
_exptl_crystal_size_min 0.2
_refine_diff_density_max 0.344
_refine_diff_density_min -0.167
_refine_diff_density_rms 0.037
_refine_ls_extinction_coef 0.14(3)
_refine_ls_extinction_expression Fc^*^=kFc[1+0.001xFc^2^\l^3^/sin(2\q)]^-1/4^
_refine_ls_extinction_method 'SHELXL-2016/6 (Sheldrick 2016)'
_refine_ls_goodness_of_fit_ref 1.161
_refine_ls_hydrogen_treatment mixed
_refine_ls_matrix_type full
_refine_ls_number_parameters 40
_refine_ls_number_reflns 583
_refine_ls_number_restraints 0
_refine_ls_restrained_S_all 1.161
_refine_ls_R_factor_all 0.0373
_refine_ls_R_factor_gt 0.0327
_refine_ls_shift/su_max 0.000
_refine_ls_shift/su_mean 0.000
_refine_ls_structure_factor_coef Fsqd
_refine_ls_weighting_details 'w=1/[\s^2^(Fo^2^)+(0.0566P)^2^+0.0353P] where P=(Fo^2^+2Fc^2^)/3'
_refine_ls_weighting_scheme calc
_refine_ls_wR_factor_gt 0.0955
_refine_ls_wR_factor_ref 0.1017
_reflns_Friedel_coverage 0.000
_reflns_number_gt 516
_reflns_number_total 583
_reflns_threshold_expression 'I > 2\s(I)'
_cod_data_source_file c8qm00396c3.cif
_cod_data_source_block CAA
_cod_database_code 1554233
_shelx_shelxl_version_number 2016/6
_shelx_space_group_comment
;
The symmetry employed for this shelxl refinement is uniquely defined
by the following loop, which should always be used as a source of
symmetry information in preference to the above space-group names.
They are only intended as comments.
;
_shelx_estimated_absorpt_t_max 0.974
_shelx_estimated_absorpt_t_min 0.962
_olex2_refinement_description
;
1. Fixed Uiso
 At 1.2 times of:
  All C(H,H) groups
 At 1.5 times of:
  All O(H) groups
2. Others
 Fixed Sof: H2B(0.5) H2A(0.5)
3.a Secondary CH2 refined with riding coordinates:
 C2(H2B,H2A)
;
_olex2_submission_special_instructions 'No special instructions were received'

loop_
_space_group_symop_operation_xyz
'x, y, z'
'-x+1/2, -y, z+1/2'
'x+1/2, -y+1/2, -z+1/2'
'-x, y+1/2, -z'
'-x, -y, -z'
'x-1/2, y, -z-1/2'
'-x-1/2, y-1/2, z-1/2'
'x, -y-1/2, z'

loop_
_atom_site_label
_atom_site_type_symbol
_atom_site_fract_x
_atom_site_fract_y
_atom_site_fract_z
_atom_site_U_iso_or_equiv
_atom_site_adp_type
_atom_site_occupancy
_atom_site_site_symmetry_order
_atom_site_calc_flag
_atom_site_refinement_flags_posn
_atom_site_refinement_flags_adp
_atom_site_refinement_flags_occupancy
C1 C 0.10712(14) 0.250000 0.62204(14) 0.0273(3) Uani 1 2 d S T P
C2 C 0.25648(16) 0.250000 0.49774(14) 0.0348(3) Uani 1 2 d S T P
H2B H 0.332816 0.379516 0.513646 0.042 Uiso 0.5 1 calc R . .
H2A H 0.332816 0.120484 0.513646 0.042 Uiso 0.5 1 calc R . .
C3 C 0.18960(16) 0.250000 0.33317(15) 0.0328(3) Uani 1 2 d S T P
N1 N 0.13515(17) 0.250000 0.20574(14) 0.0470(4) Uani 1 2 d S T P
O1 O 0.14048(11) 0.250000 0.76382(10) 0.0372(3) Uani 1 2 d S T P
O2 O -0.05822(11) 0.250000 0.56261(11) 0.0356(3) Uani 1 2 d S T P
H2 H -0.147(3) 0.250000 0.637(2) 0.053 Uiso 1 2 d RS T P

loop_
_atom_site_aniso_label
_atom_site_aniso_U_11
_atom_site_aniso_U_22
_atom_site_aniso_U_33
_atom_site_aniso_U_23
_atom_site_aniso_U_13
_atom_site_aniso_U_12
C1 0.0210(5) 0.0342(6) 0.0267(5) 0.000 -0.0004(4) 0.000
C2 0.0208(5) 0.0557(8) 0.0279(6) 0.000 0.0014(4) 0.000
C3 0.0259(6) 0.0421(7) 0.0305(6) 0.000 0.0043(4) 0.000
N1 0.0388(6) 0.0704(9) 0.0318(6) 0.000 0.0013(5) 0.000
O1 0.0256(4) 0.0599(7) 0.0262(5) 0.000 -0.0018(3) 0.000
O2 0.0195(4) 0.0600(7) 0.0272(5) 0.000 0.0003(3) 0.000

loop_
_atom_type_symbol
_atom_type_description
_atom_type_scat_dispersion_real
_atom_type_scat_dispersion_imag
_atom_type_scat_source
C C 0.0033 0.0016 'International Tables Vol C Tables 4.2.6.8 and 6.1.1.4'
H H 0.0000 0.0000 'International Tables Vol C Tables 4.2.6.8 and 6.1.1.4'
N N 0.0061 0.0033 'International Tables Vol C Tables 4.2.6.8 and 6.1.1.4'
O O 0.0106 0.0060 'International Tables Vol C Tables 4.2.6.8 and 6.1.1.4'

loop_
_geom_angle_atom_site_label_1
_geom_angle_atom_site_label_2
_geom_angle_atom_site_label_3
_geom_angle
O1 C1 C2 122.00(10)
O1 C1 O2 123.98(11)
O2 C1 C2 114.02(10)
C1 C2 H2B 108.7
C1 C2 H2A 108.7
H2B C2 H2A 107.6
C3 C2 C1 114.07(10)
C3 C2 H2B 108.7
C3 C2 H2A 108.7
N1 C3 C2 179.08(12)
C1 O2 H2 113.9(13)

loop_
_geom_bond_atom_site_label_1
_geom_bond_atom_site_label_2
_geom_bond_distance
C1 C2 1.5054(17)
C1 O1 1.2092(16)
C1 O2 1.3046(14)
C2 H2B 0.9700
C2 H2A 0.9700
C2 C3 1.4588(18)
C3 N1 1.1363(18)
O2 H2 0.90(2)

loop_
_geom_torsion_atom_site_label_1
_geom_torsion_atom_site_label_2
_geom_torsion_atom_site_label_3
_geom_torsion_atom_site_label_4
_geom_torsion
O1 C1 C2 C3 180.000(0)
O2 C1 C2 C3 0.000(0)
